data_4318245
loop_
_publ_author_name
'Barbara Serli'
'Ennio Zangrando'
'Elisabetta Iengo'
'Giovanni Mestroni'
'Lesley Yellowlees'
'Enzo Alessio'

_publ_section_title
;
 Synthesis and Structural, Spectroscopic, and Electrochemical
 Characterization of New Ruthenium Dimethyl Sulfoxide Nitrosyls
;
_journal_name_full 'Inorganic Chemistry'
_journal_page_first 4033
_journal_page_last 4043
_journal_paper_doi 10.1021/ic011291v
_journal_volume 41
_journal_year 2002
_chemical_formula_moiety '3(Cl) (C2 H6 O S) (C3 H7 N O) (N O) Ru'
_chemical_formula_sum 'C5 H13 Cl3 N2 O3 Ru S'
_chemical_formula_weight 388.65
_chemical_name_systematic
;
   mer-trichloro-(dimethylsulfoxide,S)-(dimethylformamide,O)-
   -nitrosyl-ruthenium(III)
;
_space_group_IT_number 2
_symmetry_cell_setting triclinic
_symmetry_space_group_name_Hall '-P 1'
_symmetry_space_group_name_H-M 'P -1'
_atom_sites_solution_hydrogens geom
_atom_sites_solution_primary direct
_atom_sites_solution_secondary difmap
_audit_creation_method SHELXL-97
_cell_angle_alpha 84.90(2)
_cell_angle_beta 91.41(2)
_cell_angle_gamma 68.36(2)
_cell_formula_units_Z 2
_cell_length_a 7.607(2)
_cell_length_b 9.692(3)
_cell_length_c 9.695(3)
_cell_measurement_temperature 293(2)
_cell_volume 660.5(4)
_computing_cell_refinement 'Mosflm (J. Appl. Cryst., 1993, 21, 67)'
_computing_data_collection 'Nonius Xpress'
_computing_data_reduction 'Scala (J. Appl. Cryst., 1993, 21, 67)'
_computing_molecular_graphics 'Ortep3/windows (Farrugia,1997)'
_computing_publication_material 'Wingx 1.63 (Farrugia, 1999)'
_computing_structure_refinement 'Shelxl-97 (Sheldrick, 1997)'
_computing_structure_solution 'Shelxs-97 (Sheldrick, 1990)'
_diffrn_ambient_temperature 293(2)
_diffrn_measured_fraction_theta_full 0.827
_diffrn_measured_fraction_theta_max 0.827
_diffrn_measurement_device_type 'image plate dip1030'
_diffrn_measurement_method 'laser scanner'
_diffrn_radiation_monochromator graphite
_diffrn_radiation_source 'fine-focus sealed tube'
_diffrn_radiation_type mok\a
_diffrn_radiation_wavelength 0.71073
_diffrn_reflns_av_R_equivalents 0.0345
_diffrn_reflns_av_sigmaI/netI 0.0576
_diffrn_reflns_limit_h_max 9
_diffrn_reflns_limit_h_min -9
_diffrn_reflns_limit_k_max 12
_diffrn_reflns_limit_k_min -11
_diffrn_reflns_limit_l_max 12
_diffrn_reflns_limit_l_min -12
_diffrn_reflns_number 4040
_diffrn_reflns_theta_full 27.48
_diffrn_reflns_theta_max 27.48
_diffrn_reflns_theta_min 2.93
_exptl_absorpt_coefficient_mu 1.940
_exptl_absorpt_correction_T_max 0.9999
_exptl_absorpt_correction_T_min 0.6529
_exptl_absorpt_correction_type refdelf
_exptl_absorpt_process_details
;
Parkin S,Moezzi B & Hope H, (1995) J. Appl. Cryst. 28, 53-56
Cubic fit to sin(theta)/lambda - 24 parameters
;
_exptl_crystal_colour brownish_pink
_exptl_crystal_density_diffrn 1.954
_exptl_crystal_density_method 'not measured'
_exptl_crystal_F_000 384
_refine_diff_density_max 0.812
_refine_diff_density_min -0.470
_refine_diff_density_rms 0.129
_refine_ls_extinction_method none
_refine_ls_goodness_of_fit_ref 1.089
_refine_ls_hydrogen_treatment mixed
_refine_ls_matrix_type full
_refine_ls_number_parameters 140
_refine_ls_number_reflns 2499
_refine_ls_number_restraints 0
_refine_ls_restrained_S_all 1.089
_refine_ls_R_factor_all 0.0365
_refine_ls_R_factor_gt 0.0346
_refine_ls_shift/su_max 0.001
_refine_ls_shift/su_mean 0.000
_refine_ls_structure_factor_coef Fsqd
_refine_ls_weighting_details 'calc w=1/[\s^2^(Fo^2^)+(0.0229P)^2^+0.4054P] where P=(Fo^2^+2Fc^2^)/3'
_refine_ls_weighting_scheme calc
_refine_ls_wR_factor_gt 0.0885
_refine_ls_wR_factor_ref 0.0898
_reflns_number_gt 2364
_reflns_number_total 2499
_reflns_threshold_expression >2sigma(I)
_cod_data_source_file ic011291v_3.cif
_cod_data_source_block runo#3a
_cod_original_cell_volume 660.5(3)
_cod_database_code 4318245

loop_
_symmetry_equiv_pos_as_xyz
'x, y, z'
'-x, -y, -z'

loop_
_atom_site_label
_atom_site_type_symbol
_atom_site_fract_x
_atom_site_fract_y
_atom_site_fract_z
_atom_site_U_iso_or_equiv
_atom_site_adp_type
_atom_site_occupancy
_atom_site_symmetry_multiplicity
_atom_site_calc_flag
_atom_site_refinement_flags
_atom_site_disorder_assembly
_atom_site_disorder_group
Ru Ru 0.29382(3) 0.71274(2) 0.27078(2) 0.03124(12) Uani 1 1 d . . .
S1 S 0.09626(10) 0.64329(8) 0.12910(7) 0.03662(18) Uani 1 1 d . . .
Cl1 Cl 0.21025(13) 0.59404(10) 0.46905(8) 0.0473(2) Uani 1 1 d . . .
Cl2 Cl 0.37723(13) 0.84323(10) 0.08079(8) 0.0475(2) Uani 1 1 d . . .
Cl3 Cl 0.03791(11) 0.93085(8) 0.29869(8) 0.0459(2) Uani 1 1 d . . .
N1 N 0.4792(4) 0.5485(3) 0.2406(3) 0.0389(5) Uani 1 1 d . . .
N2 N 0.5511(4) 0.8283(3) 0.6066(2) 0.0394(5) Uani 1 1 d . . .
O1 O 0.1922(4) 0.4934(3) 0.0867(3) 0.0557(6) Uani 1 1 d . . .
O2 O 0.4698(3) 0.7797(3) 0.3971(2) 0.0392(5) Uani 1 1 d . . .
O3 O 0.5929(4) 0.4420(3) 0.2126(3) 0.0616(7) Uani 1 1 d . . .
C1 C -0.1134(6) 0.6503(6) 0.2074(4) 0.0619(10) Uani 1 1 d . . .
H1A H -0.1891 0.6198 0.1453 0.093 Uiso 1 1 calc R . .
H1B H -0.1835 0.7505 0.2275 0.093 Uiso 1 1 calc R . .
H1C H -0.0817 0.5845 0.2920 0.093 Uiso 1 1 calc R . .
C2 C 0.0033(6) 0.7706(5) -0.0220(4) 0.0596(10) Uani 1 1 d . . .
H2A H 0.1056 0.7762 -0.0752 0.089 Uiso 1 1 calc R . .
H2B H -0.0694 0.8676 0.0045 0.089 Uiso 1 1 calc R . .
H2C H -0.0766 0.7369 -0.0769 0.089 Uiso 1 1 calc R . .
C3 C 0.4267(5) 0.8148(3) 0.5173(3) 0.0382(6) Uani 1 1 d . . .
H3 H 0.3044 0.8315 0.5434 0.046 Uiso 1 1 calc R . .
C4 C 0.4975(6) 0.8698(4) 0.7459(3) 0.0522(8) Uani 1 1 d . . .
H4A H 0.3632 0.8976 0.7511 0.078 Uiso 1 1 calc R . .
H4B H 0.5320 0.9525 0.7642 0.078 Uiso 1 1 calc R . .
H4C H 0.5624 0.7864 0.8134 0.078 Uiso 1 1 calc R . .
C5 C 0.7463(5) 0.7932(4) 0.5763(4) 0.0500(7) Uani 1 1 d . . .
H5A H 0.8219 0.6956 0.6200 0.075 Uiso 1 1 calc R . .
H5B H 0.7900 0.8655 0.6109 0.075 Uiso 1 1 calc R . .
H5C H 0.7571 0.7953 0.4777 0.075 Uiso 1 1 calc R . .

loop_
_atom_site_aniso_label
_atom_site_aniso_U_11
_atom_site_aniso_U_22
_atom_site_aniso_U_33
_atom_site_aniso_U_23
_atom_site_aniso_U_13
_atom_site_aniso_U_12
Ru 0.03265(17) 0.03430(16) 0.02824(16) -0.00413(9) -0.00264(10) -0.01426(10)
S1 0.0361(4) 0.0379(3) 0.0367(3) -0.0072(3) -0.0066(3) -0.0145(3)
Cl1 0.0508(5) 0.0572(5) 0.0392(4) 0.0053(3) -0.0013(3) -0.0288(4)
Cl2 0.0572(5) 0.0580(5) 0.0340(4) -0.0001(3) 0.0033(3) -0.0301(4)
Cl3 0.0421(4) 0.0412(4) 0.0500(4) -0.0102(3) -0.0011(3) -0.0093(3)
N1 0.0380(13) 0.0437(13) 0.0371(12) -0.0044(10) -0.0024(10) -0.0180(11)
N2 0.0448(14) 0.0422(13) 0.0336(11) -0.0073(9) -0.0026(10) -0.0187(10)
O1 0.0523(14) 0.0464(13) 0.0672(15) -0.0229(11) -0.0128(12) -0.0143(11)
O2 0.0396(11) 0.0532(12) 0.0306(9) -0.0076(8) -0.0013(8) -0.0236(9)
O3 0.0505(15) 0.0524(14) 0.0745(17) -0.0181(13) 0.0036(13) -0.0081(12)
C1 0.0468(19) 0.092(3) 0.061(2) -0.023(2) 0.0002(17) -0.039(2)
C2 0.068(2) 0.060(2) 0.0479(19) 0.0062(16) -0.0240(18) -0.0261(19)
C3 0.0420(15) 0.0405(14) 0.0361(13) -0.0054(11) -0.0020(12) -0.0199(12)
C4 0.061(2) 0.061(2) 0.0359(15) -0.0155(14) -0.0033(14) -0.0216(16)
C5 0.0410(17) 0.065(2) 0.0504(17) -0.0131(15) -0.0016(14) -0.0262(15)

loop_
_atom_type_symbol
_atom_type_description
_atom_type_scat_dispersion_real
_atom_type_scat_dispersion_imag
_atom_type_scat_source
C C 0.0033 0.0016 'International Tables Vol C Tables 4.2.6.8 and 6.1.1.4'
H H 0.0000 0.0000 'International Tables Vol C Tables 4.2.6.8 and 6.1.1.4'
N N 0.0061 0.0033 'International Tables Vol C Tables 4.2.6.8 and 6.1.1.4'
O O 0.0106 0.0060 'International Tables Vol C Tables 4.2.6.8 and 6.1.1.4'
S S 0.1246 0.1234 'International Tables Vol C Tables 4.2.6.8 and 6.1.1.4'
Cl Cl 0.1484 0.1585 'International Tables Vol C Tables 4.2.6.8 and 6.1.1.4'
Ru Ru -1.2594 0.8363 'International Tables Vol C Tables 4.2.6.8 and 6.1.1.4'

loop_
_geom_angle_atom_site_label_1
_geom_angle_atom_site_label_2
_geom_angle_atom_site_label_3
_geom_angle
_geom_angle_site_symmetry_1
_geom_angle_site_symmetry_3
_geom_angle_publ_flag
N1 Ru O2 92.74(11) . . ?
N1 Ru S1 88.09(8) . . ?
O2 Ru S1 178.90(6) . . ?
N1 Ru Cl3 176.62(8) . . ?
O2 Ru Cl3 90.33(7) . . ?
S1 Ru Cl3 88.81(4) . . ?
N1 Ru Cl1 92.29(9) . . ?
O2 Ru Cl1 90.26(6) . . ?
S1 Ru Cl1 90.42(4) . . ?
Cl3 Ru Cl1 89.11(4) . . ?
N1 Ru Cl2 89.98(9) . . ?
O2 Ru Cl2 86.96(6) . . ?
S1 Ru Cl2 92.33(4) . . ?
Cl3 Ru Cl2 88.77(4) . . ?
Cl1 Ru Cl2 176.50(3) . . ?
O1 S1 C1 108.8(2) . . ?
O1 S1 C2 108.65(19) . . ?
C1 S1 C2 101.3(2) . . ?
O1 S1 Ru 112.07(10) . . ?
C1 S1 Ru 112.76(13) . . ?
C2 S1 Ru 112.72(14) . . ?
O3 N1 Ru 175.2(3) . . ?
C3 N2 C5 122.0(3) . . ?
C3 N2 C4 120.5(3) . . ?
C5 N2 C4 117.3(3) . . ?
C3 O2 Ru 121.3(2) . . ?
O2 C3 N2 121.5(3) . . ?

loop_
_geom_bond_atom_site_label_1
_geom_bond_atom_site_label_2
_geom_bond_distance
_geom_bond_site_symmetry_2
_geom_bond_publ_flag
Ru N1 1.748(3) . ?
Ru O2 2.101(2) . ?
Ru S1 2.3254(9) . ?
Ru Cl3 2.3290(11) . ?
Ru Cl1 2.3724(10) . ?
Ru Cl2 2.3727(10) . ?
S1 O1 1.467(3) . ?
S1 C1 1.764(4) . ?
S1 C2 1.775(4) . ?
N1 O3 1.135(4) . ?
N2 C3 1.316(4) . ?
N2 C5 1.440(4) . ?
N2 C4 1.468(4) . ?
O2 C3 1.260(4) . ?

loop_
_geom_torsion_atom_site_label_1
_geom_torsion_atom_site_label_2
_geom_torsion_atom_site_label_3
_geom_torsion_atom_site_label_4
_geom_torsion
_geom_torsion_site_symmetry_1
_geom_torsion_site_symmetry_2
_geom_torsion_site_symmetry_3
_geom_torsion_site_symmetry_4
_geom_torsion_publ_flag
N1 Ru S1 O1 6.03(16) . . . . ?
O2 Ru S1 O1 146(3) . . . . ?
Cl3 Ru S1 O1 -175.35(14) . . . . ?
Cl1 Ru S1 O1 -86.25(14) . . . . ?
Cl2 Ru S1 O1 95.93(14) . . . . ?
N1 Ru S1 C1 129.1(2) . . . . ?
O2 Ru S1 C1 -91(3) . . . . ?
Cl3 Ru S1 C1 -52.23(19) . . . . ?
Cl1 Ru S1 C1 36.87(19) . . . . ?
Cl2 Ru S1 C1 -140.95(19) . . . . ?
N1 Ru S1 C2 -116.9(2) . . . . ?
O2 Ru S1 C2 23(3) . . . . ?
Cl3 Ru S1 C2 61.70(18) . . . . ?
Cl1 Ru S1 C2 150.80(18) . . . . ?
Cl2 Ru S1 C2 -27.02(18) . . . . ?
O2 Ru N1 O3 -154(3) . . . . ?
S1 Ru N1 O3 25(3) . . . . ?
Cl3 Ru N1 O3 1(5) . . . . ?
Cl1 Ru N1 O3 116(3) . . . . ?
Cl2 Ru N1 O3 -67(3) . . . . ?
N1 Ru O2 C3 -127.2(2) . . . . ?
S1 Ru O2 C3 93(3) . . . . ?
Cl3 Ru O2 C3 54.2(2) . . . . ?
Cl1 Ru O2 C3 -34.9(2) . . . . ?
Cl2 Ru O2 C3 143.0(2) . . . . ?
Ru O2 C3 N2 166.4(2) . . . . ?
C5 N2 C3 O2 -4.7(5) . . . . ?
C4 N2 C3 O2 179.8(3) . . . . ?
